data_2206227
loop_
_publ_author_name
'Zhang, Xian-Ming'

_publ_section_title
;\m-4,4'-Bipyridine-\k^2^<i>N</i>:<i>N</i>'-bis[triaqua(pyridine-2,4-dicarboxylato-\k^2^<i>N</i>,<i>O</i>)cobalt(II)]
 dihydrate
;
_journal_issue 7
_journal_name_full 'Acta Crystallographica Section E'
_journal_page_first m1332
_journal_page_last m1333
_journal_paper_doi 10.1107/S1600536805015473
_journal_volume 61
_journal_year 2005
_chemical_formula_iupac '[Co2 (C7 H3 N O4)2 (C10 H8 N2) (H2 O)6], 2H2 O'
_chemical_formula_moiety 'C24 H26 Co2 N4 O14, 2H2 O'
_chemical_formula_sum 'C24 H30 Co2 N4 O16'
_chemical_formula_weight 748.38
_chemical_name_common
;
bis(2,4-pyridinedicarboxylato-N,O)-(\m~2~-4,4'-bipyridine)-hexaaqua
-dicobalt(II) dihydrate
;
_chemical_name_systematic
;
\m-4,4'-Bipyridine-\k^2^N:N'-bis[triaqua(pyridine-2,4-dicarboxylato-
\k^2^N,O)cobalt(II)] dihydrate
;
_space_group_IT_number 2
_symmetry_cell_setting triclinic
_symmetry_space_group_name_Hall '-P 1'
_symmetry_space_group_name_H-M 'P -1'
_atom_sites_solution_hydrogens geom
_atom_sites_solution_primary direct
_atom_sites_solution_secondary difmap
_audit_creation_method SHELXL-97
_cell_angle_alpha 79.54(3)
_cell_angle_beta 79.26(3)
_cell_angle_gamma 80.61(3)
_cell_formula_units_Z 1
_cell_length_a 6.4130(10)
_cell_length_b 9.763(2)
_cell_length_c 12.113(2)
_cell_measurement_reflns_used 126
_cell_measurement_temperature 293(2)
_cell_measurement_theta_max 25
_cell_measurement_theta_min 2.6
_cell_volume 726.1(2)
_computing_cell_refinement SMART
_computing_data_collection 'SMART (Bruker, 2001)'
_computing_data_reduction 'SAINT (Bruker, 2001)'
_computing_molecular_graphics 'ORTEPII (Johnson, 1976)'
_computing_publication_material 'SHELXL97 '
_computing_structure_refinement 'SHELXL97 (Sheldrick, 1997)'
_computing_structure_solution 'SHELXS97 (Sheldrick, 1997)'
_diffrn_ambient_temperature 293(2)
_diffrn_measured_fraction_theta_full 0.984
_diffrn_measured_fraction_theta_max 0.950
_diffrn_measurement_device_type 'Bruker APEX area-dector'
_diffrn_measurement_method '\f and \w'
_diffrn_radiation_monochromator graphite
_diffrn_radiation_source 'fine-focus sealed tube'
_diffrn_radiation_type MoK\a
_diffrn_radiation_wavelength 0.71073
_diffrn_reflns_av_R_equivalents 0.0263
_diffrn_reflns_av_sigmaI/netI 0.0534
_diffrn_reflns_limit_h_max 7
_diffrn_reflns_limit_h_min -8
_diffrn_reflns_limit_k_max 12
_diffrn_reflns_limit_k_min -12
_diffrn_reflns_limit_l_max 11
_diffrn_reflns_limit_l_min -15
_diffrn_reflns_number 4961
_diffrn_reflns_theta_full 27.19
_diffrn_reflns_theta_max 27.19
_diffrn_reflns_theta_min 2.14
_diffrn_standards_decay_% 0
_diffrn_standards_interval_time 0
_diffrn_standards_number 0
_exptl_absorpt_coefficient_mu 1.227
_exptl_absorpt_correction_T_max 0.8976
_exptl_absorpt_correction_T_min 0.6875
_exptl_absorpt_correction_type multi-scan
_exptl_absorpt_process_details '(Blessing, 1995)'
_exptl_crystal_colour red
_exptl_crystal_density_diffrn 1.711
_exptl_crystal_density_method 'not measured'
_exptl_crystal_description needle
_exptl_crystal_F_000 384
_exptl_crystal_size_max 0.33
_exptl_crystal_size_mid 0.12
_exptl_crystal_size_min 0.09
_refine_diff_density_max 1.292
_refine_diff_density_min -0.605
_refine_ls_extinction_expression Fc^*^=kFc[1+0.001xFc^2^\l^3^/sin(2\q)]^-1/4^
_refine_ls_extinction_method none
_refine_ls_goodness_of_fit_ref 1.117
_refine_ls_hydrogen_treatment mixed
_refine_ls_matrix_type full
_refine_ls_number_parameters 241
_refine_ls_number_reflns 3074
_refine_ls_number_restraints 0
_refine_ls_restrained_S_all 1.117
_refine_ls_R_factor_all 0.0749
_refine_ls_R_factor_gt 0.0523
_refine_ls_shift/su_max 0.000
_refine_ls_shift/su_mean 0.000
_refine_ls_structure_factor_coef Fsqd
_refine_ls_weighting_details 'w = 1/[\s^2^(Fo^2^)+(0.0691P)^2^+0.6587P] where P = (Fo^2^+2Fc^2^)/3'
_refine_ls_weighting_scheme calc
_refine_ls_wR_factor_gt 0.1288
_refine_ls_wR_factor_ref 0.1454
_reflns_number_gt 2285
_reflns_number_total 3074
_reflns_threshold_expression I>2\s(I)
_cod_data_source_file lh6428.cif
_cod_data_source_block I
_cod_database_code 2206227
_cod_database_fobs_code 2206227

loop_
_symmetry_equiv_pos_as_xyz
'x, y, z'
'-x, -y, -z'

loop_
_atom_site_label
_atom_site_fract_x
_atom_site_fract_y
_atom_site_fract_z
_atom_site_U_iso_or_equiv
_atom_site_adp_type
_atom_site_calc_flag
_atom_site_refinement_flags
_atom_site_occupancy
_atom_site_type_symbol
Co1 0.14240(8) 0.04839(5) 0.28137(5) 0.0280(2) Uani d . 1 Co
O1 -0.1574(4) 0.0998(3) 0.3745(2) 0.0334(7) Uani d . 1 O
O2 -0.4475(5) 0.2595(3) 0.3735(3) 0.0427(8) Uani d . 1 O
O3 -0.0254(5) 0.7844(3) 0.0700(3) 0.0439(8) Uani d . 1 O
O4 -0.3478(5) 0.7432(3) 0.1608(3) 0.0526(9) Uani d . 1 O
N1 0.0875(5) 0.2738(3) 0.2358(3) 0.0293(7) Uani d . 1 N
N2 0.1027(5) -0.1685(3) 0.3414(3) 0.0312(8) Uani d . 1 N
C1 -0.2559(6) 0.2209(4) 0.3428(3) 0.0302(9) Uani d . 1 C
C2 -0.1188(6) 0.3236(4) 0.2664(3) 0.0301(9) Uani d . 1 C
C3 -0.2020(7) 0.4599(4) 0.2317(3) 0.0308(9) Uani d . 1 C
H3A -0.3470 0.4901 0.2523 0.037 Uiso calc R 1 H
C4 -0.0678(7) 0.5525(4) 0.1654(3) 0.0316(9) Uani d . 1 C
C5 0.1451(7) 0.5024(4) 0.1373(4) 0.0383(10) Uani d . 1 C
H5A 0.2400 0.5617 0.0942 0.046 Uiso calc R 1 H
C6 0.2163(7) 0.3632(4) 0.1735(4) 0.0395(10) Uani d . 1 C
H6A 0.3606 0.3303 0.1537 0.047 Uiso calc R 1 H
C7 -0.1561(7) 0.7058(4) 0.1282(4) 0.0346(9) Uani d . 1 C
C8 0.2592(7) -0.2665(4) 0.3721(4) 0.0462(12) Uani d . 1 C
H8A 0.3990 -0.2455 0.3528 0.055 Uiso calc R 1 H
C9 0.2266(7) -0.3960(5) 0.4303(4) 0.0460(12) Uani d . 1 C
H9A 0.3436 -0.4615 0.4467 0.055 Uiso calc R 1 H
C10 0.0224(6) -0.4317(4) 0.4655(3) 0.0279(8) Uani d . 1 C
C11 -0.1409(7) -0.3313(4) 0.4317(4) 0.0360(10) Uani d . 1 C
H11A -0.2819 -0.3498 0.4504 0.043 Uiso calc R 1 H
C12 -0.0948(7) -0.2034(4) 0.3701(4) 0.0338(9) Uani d . 1 C
H12A -0.2076 -0.1382 0.3473 0.041 Uiso calc R 1 H
O1W 0.4429(5) 0.0130(4) 0.1835(3) 0.0468(9) Uani d . 1 O
O2W -0.0009(6) 0.0398(4) 0.1394(3) 0.0437(8) Uani d . 1 O
O3W 0.3060(6) 0.0431(4) 0.4142(3) 0.0478(9) Uani d . 1 O
O4W 0.4062(7) 0.7919(4) 0.9872(4) 0.0632(11) Uani d . 1 O
H1WB 0.499(8) -0.054(6) 0.167(4) 0.045(16) Uiso d . 1 H
H3WA 0.255(10) 0.013(7) 0.478(5) 0.07(2) Uiso d . 1 H
H3WB 0.383(8) 0.106(5) 0.416(4) 0.044(14) Uiso d . 1 H
H2WA 0.045(10) 0.087(7) 0.084(5) 0.07(2) Uiso d . 1 H
H4WA 0.274(14) 0.792(8) 1.011(6) 0.10(3) Uiso d . 1 H
H2WB -0.021(10) -0.037(7) 0.116(5) 0.08(2) Uiso d . 1 H
H1WA 0.499(10) 0.076(7) 0.128(6) 0.08(2) Uiso d . 1 H
H4WB 0.474(16) 0.786(11) 1.050(9) 0.16(4) Uiso d . 1 H

loop_
_atom_site_aniso_label
_atom_site_aniso_U_11
_atom_site_aniso_U_22
_atom_site_aniso_U_33
_atom_site_aniso_U_12
_atom_site_aniso_U_13
_atom_site_aniso_U_23
Co1 0.0279(3) 0.0192(3) 0.0339(3) -0.0047(2) -0.0030(2) 0.0026(2)
O1 0.0330(15) 0.0196(13) 0.0392(16) -0.0031(11) 0.0043(12) 0.0062(12)
O2 0.0291(16) 0.0288(15) 0.062(2) -0.0034(12) 0.0036(14) 0.0027(14)
O3 0.0445(18) 0.0294(16) 0.0512(19) -0.0078(14) -0.0042(15) 0.0102(14)
O4 0.0393(19) 0.0318(17) 0.070(2) 0.0063(14) 0.0022(16) 0.0150(16)
N1 0.0301(17) 0.0159(15) 0.0379(19) -0.0027(13) 0.0009(14) -0.0008(13)
N2 0.0338(18) 0.0210(16) 0.0370(19) -0.0073(14) -0.0037(15) 0.0011(14)
C1 0.028(2) 0.0236(19) 0.037(2) -0.0048(16) -0.0027(17) -0.0003(16)
C2 0.029(2) 0.026(2) 0.034(2) -0.0054(16) -0.0011(16) -0.0046(16)
C3 0.032(2) 0.0221(19) 0.035(2) -0.0028(16) -0.0037(17) 0.0022(16)
C4 0.036(2) 0.0238(19) 0.032(2) -0.0025(17) -0.0049(17) 0.0015(16)
C5 0.033(2) 0.023(2) 0.052(3) -0.0095(17) 0.0048(19) 0.0039(18)
C6 0.033(2) 0.025(2) 0.053(3) -0.0043(17) 0.005(2) 0.0027(19)
C7 0.034(2) 0.022(2) 0.044(2) -0.0022(16) -0.0054(18) 0.0023(18)
C8 0.027(2) 0.026(2) 0.074(3) -0.0047(17) -0.007(2) 0.023(2)
C9 0.026(2) 0.036(2) 0.066(3) -0.0016(18) -0.009(2) 0.017(2)
C10 0.032(2) 0.0217(19) 0.030(2) -0.0047(15) -0.0063(16) -0.0002(16)
C11 0.029(2) 0.023(2) 0.054(3) -0.0043(16) -0.0101(19) 0.0042(18)
C12 0.033(2) 0.0182(18) 0.049(3) -0.0029(16) -0.0117(18) 0.0048(17)
O1W 0.0428(19) 0.0252(17) 0.058(2) 0.0017(15) 0.0141(16) 0.0028(16)
O2W 0.062(2) 0.0350(18) 0.0375(19) -0.0163(16) -0.0160(16) 0.0034(15)
O3W 0.053(2) 0.056(2) 0.040(2) -0.0315(18) -0.0156(16) 0.0106(16)
O4W 0.041(2) 0.068(3) 0.068(3) -0.0054(19) 0.005(2) 0.007(2)

loop_
_atom_type_symbol
_atom_type_description
_atom_type_scat_dispersion_real
_atom_type_scat_dispersion_imag
_atom_type_scat_source
C C 0.0033 0.0016 'International Tables Vol C Tables 4.2.6.8 and 6.1.1.4'
H H 0.0000 0.0000 'International Tables Vol C Tables 4.2.6.8 and 6.1.1.4'
N N 0.0061 0.0033 'International Tables Vol C Tables 4.2.6.8 and 6.1.1.4'
O O 0.0106 0.0060 'International Tables Vol C Tables 4.2.6.8 and 6.1.1.4'
Co Co 0.3494 0.9721 'International Tables Vol C Tables 4.2.6.8 and 6.1.1.4'

loop_
_geom_angle_atom_site_label_1
_geom_angle_atom_site_label_2
_geom_angle_atom_site_label_3
_geom_angle_site_symmetry_3
_geom_angle
_geom_angle_publ_flag
O3W Co1 O1 . 94.61(14) y
O3W Co1 O1W . 85.80(16) y
O1 Co1 O1W . 175.66(12) y
O3W Co1 O2W . 174.55(15) y
O1 Co1 O2W . 90.22(13) y
O1W Co1 O2W . 89.57(15) y
O3W Co1 N2 . 88.82(14) y
O1 Co1 N2 . 87.33(12) y
O1W Co1 N2 . 97.01(14) y
O2W Co1 N2 . 88.88(14) y
O3W Co1 N1 . 97.16(14) y
O1 Co1 N1 . 77.55(11) y
O1W Co1 N1 . 98.11(14) y
O2W Co1 N1 . 86.34(14) y
N2 Co1 N1 . 164.10(12) y
C1 O1 Co1 . 116.1(2) ?
C6 N1 C2 . 117.9(3) ?
C6 N1 Co1 . 130.5(3) ?
C2 N1 Co1 . 111.1(2) ?
C8 N2 C12 . 116.2(3) ?
C8 N2 Co1 . 123.7(3) ?
C12 N2 Co1 . 118.8(3) ?
O2 C1 O1 . 125.0(4) ?
O2 C1 C2 . 119.5(3) ?
O1 C1 C2 . 115.5(3) ?
N1 C2 C3 . 122.5(4) ?
N1 C2 C1 . 116.1(3) ?
C3 C2 C1 . 121.4(4) ?
C2 C3 C4 . 119.5(4) ?
C2 C3 H3A . 120.3 ?
C4 C3 H3A . 120.3 ?
C5 C4 C3 . 117.9(4) ?
C5 C4 C7 . 121.7(4) ?
C3 C4 C7 . 120.4(4) ?
C4 C5 C6 . 119.3(4) ?
C4 C5 H5A . 120.4 ?
C6 C5 H5A . 120.4 ?
N1 C6 C5 . 122.9(4) ?
N1 C6 H6A . 118.6 ?
C5 C6 H6A . 118.6 ?
O4 C7 O3 . 125.5(4) ?
O4 C7 C4 . 117.4(4) ?
O3 C7 C4 . 117.1(4) ?
N2 C8 C9 . 123.6(4) ?
N2 C8 H8A . 118.2 ?
C9 C8 H8A . 118.2 ?
C8 C9 C10 . 121.0(4) ?
C8 C9 H9A . 119.5 ?
C10 C9 H9A . 119.5 ?
C11 C10 C9 . 115.6(4) ?
C11 C10 C10 2_546 121.3(4) ?
C9 C10 C10 2_546 123.1(5) ?
C12 C11 C10 . 120.0(4) ?
C12 C11 H11A . 120.0 ?
C10 C11 H11A . 120.0 ?
N2 C12 C11 . 123.4(4) ?
N2 C12 H12A . 118.3 ?
C11 C12 H12A . 118.3 ?
Co1 O1W H1WB . 127(4) ?
Co1 O1W H1WA . 124(4) ?
H1WB O1W H1WA . 102(6) ?
Co1 O2W H2WA . 114(5) ?
Co1 O2W H2WB . 126(4) ?
H2WA O2W H2WB . 104(6) ?
Co1 O3W H3WA . 120(4) ?
Co1 O3W H3WB . 123(3) ?
H3WA O3W H3WB . 109(5) ?
H4WA O4W H4WB . 108(7) ?

loop_
_geom_bond_atom_site_label_1
_geom_bond_atom_site_label_2
_geom_bond_site_symmetry_2
_geom_bond_distance
_geom_bond_publ_flag
Co1 O3W . 2.067(3) yes
Co1 O1 . 2.075(3) yes
Co1 O1W . 2.078(3) yes
Co1 O2W . 2.116(3) yes
Co1 N2 . 2.151(3) yes
Co1 N1 . 2.157(3) yes
O1 C1 . 1.275(5) ?
O2 C1 . 1.233(5) ?
O3 C7 . 1.257(5) ?
O4 C7 . 1.235(5) ?
N1 C6 . 1.333(5) ?
N1 C2 . 1.341(5) ?
N2 C8 . 1.326(5) ?
N2 C12 . 1.332(5) ?
C1 C2 . 1.511(5) ?
C2 C3 . 1.371(5) ?
C3 C4 . 1.391(5) ?
C3 H3A . 0.9300 ?
C4 C5 . 1.374(6) ?
C4 C7 . 1.529(5) ?
C5 C6 . 1.380(6) ?
C5 H5A . 0.9300 ?
C6 H6A . 0.9300 ?
C8 C9 . 1.359(6) ?
C8 H8A . 0.9300 ?
C9 C10 . 1.380(6) ?
C9 H9A . 0.9300 ?
C10 C11 . 1.380(6) ?
C10 C10 2_546 1.480(7) ?
C11 C12 . 1.379(5) ?
C11 H11A . 0.9300 ?
C12 H12A . 0.9300 ?
O1W H1WB . 0.74(5) ?
O1W H1WA . 0.89(7) ?
O2W H2WA . 0.78(6) ?
O2W H2WB . 0.88(7) ?
O3W H3WA . 0.81(6) ?
O3W H3WB . 0.86(5) ?
O4W H4WA . 0.84(8) ?
O4W H4WB . 0.93(11) ?

loop_
_geom_hbond_atom_site_label_D
_geom_hbond_atom_site_label_H
_geom_hbond_atom_site_label_A
_geom_hbond_site_symmetry_A
_geom_hbond_distance_DH
_geom_hbond_distance_HA
_geom_hbond_distance_DA
_geom_hbond_angle_DHA
O1W H1WB O4 1_645 0.74(5) 2.07(6) 2.791(5) 167(5)
O3W H3WA O1 2_556 0.81(6) 1.97(6) 2.763(5) 168(6)
O3W H3WB O2 1_655 0.86(5) 1.93(6) 2.761(5) 163(5)
O2W H2WA O3 2_565 0.78(6) 2.06(6) 2.786(5) 155(6)
O4W H4WA O3 1_556 0.84(8) 1.93(8) 2.771(5) 177(8)
O2W H2WB O3 1_545 0.88(7) 1.94(7) 2.808(5) 172(6)
O1W H1WA O4W 2_666 0.89(7) 1.81(7) 2.695(5) 176(6)
O4W H4WB O4 1_656 0.93(11) 1.87(11) 2.786(6) 168(9)

loop_
_geom_torsion_atom_site_label_1
_geom_torsion_atom_site_label_2
_geom_torsion_atom_site_label_3
_geom_torsion_atom_site_label_4
_geom_torsion_site_symmetry_1
_geom_torsion_site_symmetry_4
_geom_torsion
O3W Co1 O1 C1 . . 113.9(3)
O2W Co1 O1 C1 . . -68.6(3)
N2 Co1 O1 C1 . . -157.5(3)
N1 Co1 O1 C1 . . 17.6(3)
O3W Co1 N1 C6 . . 80.7(4)
O1 Co1 N1 C6 . . 173.8(4)
O1W Co1 N1 C6 . . -6.1(4)
O2W Co1 N1 C6 . . -95.1(4)
N2 Co1 N1 C6 . . -167.9(4)
O3W Co1 N1 C2 . . -107.8(3)
O1 Co1 N1 C2 . . -14.6(3)
O1W Co1 N1 C2 . . 165.4(3)
O2W Co1 N1 C2 . . 76.4(3)
N2 Co1 N1 C2 . . 3.6(6)
O3W Co1 N2 C8 . . -45.8(4)
O1 Co1 N2 C8 . . -140.5(4)
O1W Co1 N2 C8 . . 39.8(4)
O2W Co1 N2 C8 . . 129.2(4)
N1 Co1 N2 C8 . . -158.3(5)
O3W Co1 N2 C12 . . 121.0(3)
O1 Co1 N2 C12 . . 26.4(3)
O1W Co1 N2 C12 . . -153.3(3)
O2W Co1 N2 C12 . . -63.9(3)
N1 Co1 N2 C12 . . 8.5(7)
Co1 O1 C1 O2 . . 166.1(3)
Co1 O1 C1 C2 . . -17.0(5)
C6 N1 C2 C3 . . 3.0(6)
Co1 N1 C2 C3 . . -169.7(3)
C6 N1 C2 C1 . . -176.4(4)
Co1 N1 C2 C1 . . 10.9(4)
O2 C1 C2 N1 . . -179.5(4)
O1 C1 C2 N1 . . 3.4(5)
O2 C1 C2 C3 . . 1.1(6)
O1 C1 C2 C3 . . -176.1(4)
N1 C2 C3 C4 . . -2.2(6)
C1 C2 C3 C4 . . 177.2(4)
C2 C3 C4 C5 . . 0.1(6)
C2 C3 C4 C7 . . -178.6(4)
C3 C4 C5 C6 . . 1.1(7)
C7 C4 C5 C6 . . 179.7(4)
C2 N1 C6 C5 . . -1.7(7)
Co1 N1 C6 C5 . . 169.3(3)
C4 C5 C6 N1 . . -0.3(7)
C5 C4 C7 O4 . . -177.4(4)
C3 C4 C7 O4 . . 1.2(6)
C5 C4 C7 O3 . . 0.3(6)
C3 C4 C7 O3 . . 178.9(4)
C12 N2 C8 C9 . . -0.5(8)
Co1 N2 C8 C9 . . 166.7(4)
N2 C8 C9 C10 . . -2.6(9)
C8 C9 C10 C11 . . 3.7(7)
C8 C9 C10 C10 . 2_546 -176.5(5)
C9 C10 C11 C12 . . -2.0(7)
C10 C10 C11 C12 2_546 . 178.2(5)
C8 N2 C12 C11 . . 2.3(7)
Co1 N2 C12 C11 . . -165.5(4)
C10 C11 C12 N2 . . -1.0(7)
